data_1546486
loop_
_publ_author_name
'Wicker, Jerome G. P.'
'Crowley, Lorraine M.'
'Robshaw, Oliver'
'Little, Edmund J.'
'Stokes, Stephen P.'
'Cooper, Richard I.'
'Lawrence, Simon E.'

_publ_section_title
;
 Will they co-crystallize?
;
_journal_issue 36
_journal_name_full CrystEngComm
_journal_page_first 5336
_journal_page_last 5340
_journal_paper_doi 10.1039/C7CE00587C
_journal_volume 19
_journal_year 2017
_chemical_formula_moiety 'C10 H8 N2, C7 H5 F O2'
_chemical_formula_sum 'C17 H13 F N2 O2'
_chemical_formula_weight 296.29
_chemical_name_common '44'Bipyridyl + 2-Fluorobenzoic acid cocrystal'
_chemical_name_systematic '4,4'-Bipyridyl 2-Fluorobenzoic Acid'
_space_group_crystal_system monoclinic
_space_group_IT_number 14
_space_group_name_Hall '-P 2yn'
_space_group_name_H-M_alt 'P 1 21/n 1'
_symmetry_space_group_name_Hall '-P 2yn'
_symmetry_space_group_name_H-M 'P 1 21/n 1'
_atom_sites_solution_hydrogens mixed
_atom_sites_solution_primary direct
_atom_sites_solution_secondary difmap
_audit_update_record
;
2017-03-17 deposited with the CCDC.
2017-07-05 downloaded from the CCDC.
;
_cell_angle_alpha 90
_cell_angle_beta 94.648(4)
_cell_angle_gamma 90
_cell_formula_units_Z 4
_cell_length_a 11.012(2)
_cell_length_b 4.0528(8)
_cell_length_c 32.335(6)
_cell_measurement_reflns_used 3944
_cell_measurement_temperature 296.(2)
_cell_measurement_theta_max 23.3592
_cell_measurement_theta_min 2.5279
_cell_volume 1438.3(5)
_computing_cell_refinement 'SAINT V7.68A (Bruker AXS, 2009)'
_computing_data_collection 'Bruker Instrument Service v2011.12.3.0'
_computing_data_reduction 'SAINT V7.68A (Bruker AXS, 2009)'
_computing_structure_refinement 'SHELXL-2014/7 (Sheldrick, 2014)'
_computing_structure_solution 'SHELXS-97 (Sheldrick, 2008)'
_diffrn_ambient_temperature 296.(2)
_diffrn_detector_area_resol_mean 8.3333
_diffrn_measured_fraction_theta_full 0.997
_diffrn_measured_fraction_theta_max 0.997
_diffrn_measurement_device_type 'Bruker APEX DUO'
_diffrn_measurement_method '\w and \q scans'
_diffrn_radiation_monochromator Graphite
_diffrn_radiation_type 'Mo K\a'
_diffrn_radiation_wavelength 0.71073
_diffrn_reflns_av_R_equivalents 0.0370
_diffrn_reflns_av_unetI/netI 0.0237
_diffrn_reflns_limit_h_max 13
_diffrn_reflns_limit_h_min -13
_diffrn_reflns_limit_k_max 5
_diffrn_reflns_limit_k_min -5
_diffrn_reflns_limit_l_max 40
_diffrn_reflns_limit_l_min -40
_diffrn_reflns_number 21090
_diffrn_reflns_theta_full 26.46
_diffrn_reflns_theta_max 26.46
_diffrn_reflns_theta_min 1.26
_diffrn_source 'Sealed x-ray Tube'
_diffrn_source_type 'Siemens KFF Mo 2K-90'
_exptl_absorpt_coefficient_mu 0.100
_exptl_absorpt_correction_T_max 0.99
_exptl_absorpt_correction_T_min 0.91
_exptl_absorpt_correction_type multi-scan
_exptl_absorpt_process_details 'SADABS V2014/5 (Bruker AXS Inc.)'
_exptl_crystal_colour colourless
_exptl_crystal_density_diffrn 1.368
_exptl_crystal_density_method 'not measured'
_exptl_crystal_description Block
_exptl_crystal_F_000 616
_exptl_crystal_size_max 0.420
_exptl_crystal_size_mid 0.160
_exptl_crystal_size_min 0.120
_refine_diff_density_max 0.710
_refine_diff_density_min -0.284
_refine_ls_extinction_method none
_refine_ls_goodness_of_fit_ref 1.044
_refine_ls_hydrogen_treatment mixed
_refine_ls_matrix_type full
_refine_ls_number_parameters 203
_refine_ls_number_reflns 2944
_refine_ls_number_restraints 0
_refine_ls_restrained_S_all 1.044
_refine_ls_R_factor_all 0.0835
_refine_ls_R_factor_gt 0.0589
_refine_ls_shift/su_max 0.000
_refine_ls_shift/su_mean 0.000
_refine_ls_structure_factor_coef Fsqd
_refine_ls_weighting_details 'w=1/[\s^2^(Fo^2^)+(0.1157P)^2^+0.4639P] where P=(Fo^2^+2Fc^2^)/3'
_refine_ls_weighting_scheme calc
_refine_ls_wR_factor_gt 0.1823
_refine_ls_wR_factor_ref 0.2075
_reflns_number_gt 2002
_reflns_number_total 2944
_reflns_threshold_expression 'I > 2\s(I)'
_cod_data_source_file c7ce00587c3.cif
_cod_data_source_block 3G
_cod_database_code 1546486

loop_
_space_group_symop_operation_xyz
'x, y, z'
'-x+1/2, y+1/2, -z+1/2'
'-x, -y, -z'
'x-1/2, -y-1/2, z-1/2'

loop_
_atom_site_type_symbol
_atom_site_label
_atom_site_fract_x
_atom_site_fract_y
_atom_site_fract_z
_atom_site_U_iso_or_equiv
_atom_site_adp_type
_atom_site_calc_flag
_atom_site_refinement_flags_adp
_atom_site_refinement_flags_posn
_atom_site_occupancy
C C1 0.8707(3) -0.0425(7) 0.55909(8) 0.0638(7) Uani d . . 1
H H1 0.9526 -0.0014 0.5668 0.077 Uiso calc U R 1
C C2 0.8347(3) -0.1710(8) 0.52002(8) 0.0768(9) Uani d . . 1
H H2 0.8941 -0.2141 0.5019 0.092 Uiso calc U R 1
N N3 0.7189(2) -0.2346(6) 0.50752(7) 0.0713(7) Uani d . . 1
C C4 0.6355(3) -0.1735(8) 0.53338(8) 0.0698(8) Uani d . . 1
H H4 0.5546 -0.2199 0.5248 0.084 Uiso calc U R 1
C C5 0.6614(2) -0.0450(7) 0.57232(8) 0.0600(7) Uani d . . 1
H H5 0.599 -0.0031 0.5894 0.072 Uiso calc U R 1
C C6 0.7830(2) 0.0228(5) 0.58629(7) 0.0469(5) Uani d . . 1
C C7 0.81473(19) 0.1441(5) 0.62906(6) 0.0438(5) Uani d . . 1
C C8 0.7416(2) 0.0708(6) 0.66082(7) 0.0521(6) Uani d . . 1
H H8 0.6702 -0.0498 0.6553 0.063 Uiso calc U R 1
C C9 0.7751(2) 0.1775(7) 0.70072(7) 0.0577(6) Uani d . . 1
H H9 0.7249 0.1222 0.7215 0.069 Uiso calc U R 1
N N10 0.8740(2) 0.3532(6) 0.71126(6) 0.0603(6) Uani d . . 1
C C11 0.9437(2) 0.4258(7) 0.68055(8) 0.0582(6) Uani d . . 1
H H11 1.0138 0.5495 0.6871 0.07 Uiso calc U R 1
C C12 0.9188(2) 0.3296(6) 0.63982(7) 0.0502(6) Uani d . . 1
H H12 0.9709 0.388 0.6198 0.06 Uiso calc U R 1
C C21 0.7821(3) 0.1388(6) 0.34872(8) 0.0604(7) Uani d . . 1
H H21 0.8582 0.0934 0.3622 0.072 Uiso calc U R 1
C C22 0.7559(3) 0.0303(7) 0.30887(9) 0.0707(8) Uani d . . 1
H H22 0.8138 -0.0876 0.2956 0.085 Uiso calc U R 1
C C23 0.6430(3) 0.0964(7) 0.28837(8) 0.0703(8) Uani d . . 1
H H23 0.6252 0.0224 0.2613 0.084 Uiso calc U R 1
C C24 0.5579(3) 0.2695(7) 0.30777(8) 0.0659(8) Uani d . . 1
H H24 0.4821 0.3153 0.2942 0.079 Uiso calc U R 1
C C25 0.5863(2) 0.3757(6) 0.34802(8) 0.0560(6) Uani d . . 1
C C26 0.6977(2) 0.3149(6) 0.36943(7) 0.0485(6) Uani d . . 1
C C27 0.7370(2) 0.4332(7) 0.41272(8) 0.0592(7) Uani d . . 1
O O28 0.8424(2) 0.4390(7) 0.42563(6) 0.0918(8) Uani d . . 1
O O29 0.6481(2) 0.5281(7) 0.43354(7) 0.0858(7) Uani d . . 1
H H29 0.680(4) 0.589(12) 0.4582(16) 0.142(17) Uiso d . . 1
F F30 0.50193(15) 0.5458(5) 0.36602(6) 0.0915(6) Uani d . . 1

loop_
_atom_site_aniso_label
_atom_site_aniso_U_11
_atom_site_aniso_U_22
_atom_site_aniso_U_33
_atom_site_aniso_U_12
_atom_site_aniso_U_13
_atom_site_aniso_U_23
C1 0.0623(15) 0.0864(18) 0.0436(14) 0.0049(13) 0.0093(12) -0.0024(12)
C2 0.089(2) 0.098(2) 0.0461(15) 0.0100(18) 0.0228(15) -0.0066(14)
N3 0.0884(17) 0.0830(15) 0.0417(12) 0.0026(14) 0.0001(11) -0.0087(11)
C4 0.0735(18) 0.0847(19) 0.0498(15) 0.0018(15) -0.0045(13) -0.0094(14)
C5 0.0612(15) 0.0732(16) 0.0454(13) 0.0072(13) 0.0032(11) -0.0063(12)
C6 0.0557(13) 0.0500(12) 0.0349(11) 0.0081(10) 0.0031(10) 0.0036(9)
C7 0.0474(12) 0.0493(11) 0.0348(11) 0.0103(9) 0.0032(9) 0.0040(9)
C8 0.0506(13) 0.0633(14) 0.0428(12) -0.0002(11) 0.0062(10) 0.0017(10)
C9 0.0654(15) 0.0719(15) 0.0369(12) 0.0043(13) 0.0110(11) 0.0035(11)
N10 0.0687(13) 0.0736(13) 0.0378(10) 0.0055(11) -0.0011(9) -0.0006(10)
C11 0.0558(14) 0.0687(15) 0.0486(14) -0.0019(12) -0.0046(11) -0.0004(12)
C12 0.0482(12) 0.0589(13) 0.0439(12) 0.0037(10) 0.0056(10) 0.0070(10)
C21 0.0721(17) 0.0587(14) 0.0516(14) -0.0008(12) 0.0124(12) -0.0005(11)
C22 0.098(2) 0.0612(15) 0.0557(16) -0.0019(15) 0.0231(16) -0.0079(12)
C23 0.103(2) 0.0692(16) 0.0390(13) -0.0237(16) 0.0060(14) -0.0021(12)
C24 0.0698(17) 0.0775(17) 0.0482(14) -0.0196(14) -0.0082(13) 0.0120(13)
C25 0.0561(14) 0.0620(14) 0.0510(14) -0.0058(12) 0.0108(11) 0.0011(11)
C26 0.0558(13) 0.0510(12) 0.0390(11) -0.0091(10) 0.0045(10) 0.0024(9)
C27 0.0618(16) 0.0702(16) 0.0461(14) -0.0033(13) 0.0077(12) -0.0011(12)
O28 0.0684(13) 0.144(2) 0.0610(13) -0.0029(13) -0.0084(10) -0.0219(13)
O29 0.0736(14) 0.130(2) 0.0545(12) -0.0029(13) 0.0094(10) -0.0300(12)
F30 0.0659(10) 0.1238(15) 0.0844(13) 0.0212(10) 0.0039(9) -0.0089(11)

loop_
_atom_type_symbol
_atom_type_description
_atom_type_scat_dispersion_real
_atom_type_scat_dispersion_imag
_atom_type_scat_source
C C 0.0033 0.0016 'International Tables Vol C Tables 4.2.6.8 and 6.1.1.4'
H H 0.0000 0.0000 'International Tables Vol C Tables 4.2.6.8 and 6.1.1.4'
N N 0.0061 0.0033 'International Tables Vol C Tables 4.2.6.8 and 6.1.1.4'
O O 0.0106 0.0060 'International Tables Vol C Tables 4.2.6.8 and 6.1.1.4'
F F 0.0171 0.0103 'International Tables Vol C Tables 4.2.6.8 and 6.1.1.4'

loop_
_geom_angle_atom_site_label_1
_geom_angle_atom_site_label_2
_geom_angle_atom_site_label_3
_geom_angle
C6 C1 C2 119.0(3)
C6 C1 H1 120.5
C2 C1 H1 120.5
N3 C2 C1 122.9(3)
N3 C2 H2 118.6
C1 C2 H2 118.6
C4 N3 C2 118.2(2)
N3 C4 C5 123.4(3)
N3 C4 H4 118.3
C5 C4 H4 118.3
C4 C5 C6 119.4(3)
C4 C5 H5 120.3
C6 C5 H5 120.3
C1 C6 C5 117.0(2)
C1 C6 C7 122.2(2)
C5 C6 C7 120.7(2)
C8 C7 C12 116.5(2)
C8 C7 C6 120.8(2)
C12 C7 C6 122.7(2)
C9 C8 C7 119.8(2)
C9 C8 H8 120.1
C7 C8 H8 120.1
N10 C9 C8 124.1(2)
N10 C9 H9 117.9
C8 C9 H9 117.9
C9 N10 C11 116.0(2)
N10 C11 C12 124.4(2)
N10 C11 H11 117.8
C12 C11 H11 117.8
C11 C12 C7 119.2(2)
C11 C12 H12 120.4
C7 C12 H12 120.4
C22 C21 C26 121.4(3)
C22 C21 H21 119.3
C26 C21 H21 119.3
C21 C22 C23 120.0(3)
C21 C22 H22 120.0
C23 C22 H22 120.0
C24 C23 C22 120.1(2)
C24 C23 H23 119.9
C22 C23 H23 119.9
C23 C24 C25 118.8(3)
C23 C24 H24 120.6
C25 C24 H24 120.6
F30 C25 C26 119.8(2)
F30 C25 C24 117.5(2)
C26 C25 C24 122.7(2)
C25 C26 C21 116.9(2)
C25 C26 C27 125.8(2)
C21 C26 C27 117.3(2)
O28 C27 O29 124.4(3)
O28 C27 C26 121.6(2)
O29 C27 C26 113.9(2)
C27 O29 H29 107.(3)

loop_
_geom_bond_atom_site_label_1
_geom_bond_atom_site_label_2
_geom_bond_distance
C1 C6 1.384(3)
C1 C2 1.394(4)
C1 H1 0.93
C2 N3 1.331(4)
C2 H2 0.93
N3 C4 1.315(4)
C4 C5 1.371(3)
C4 H4 0.93
C5 C6 1.405(3)
C5 H5 0.93
C6 C7 1.483(3)
C7 C8 1.388(3)
C7 C12 1.391(3)
C8 C9 1.382(3)
C8 H8 0.93
C9 N10 1.323(3)
C9 H9 0.93
N10 C11 1.336(3)
C11 C12 1.380(3)
C11 H11 0.93
C12 H12 0.93
C21 C22 1.370(4)
C21 C26 1.387(3)
C21 H21 0.93
C22 C23 1.387(4)
C22 H22 0.93
C23 C24 1.363(4)
C23 H23 0.93
C24 C25 1.382(4)
C24 H24 0.93
C25 F30 1.328(3)
C25 C26 1.381(3)
C26 C27 1.509(3)
C27 O28 1.201(3)
C27 O29 1.291(3)
O29 H29 0.88(5)

loop_
_geom_hbond_atom_site_label_D
_geom_hbond_atom_site_label_H
_geom_hbond_atom_site_label_A
_geom_hbond_site_symmetry_A
_geom_hbond_distance_DH
_geom_hbond_distance_HA
_geom_hbond_distance_DA
_geom_hbond_angle_DHA
O29 H29 N3 1_565 0.88(5) 1.77(5) 2.637(3) 169.(4)

loop_
_geom_torsion_atom_site_label_1
_geom_torsion_atom_site_label_2
_geom_torsion_atom_site_label_3
_geom_torsion_atom_site_label_4
_geom_torsion
C6 C1 C2 N3 -0.1(5)
C1 C2 N3 C4 -0.1(5)
C2 N3 C4 C5 0.6(5)
N3 C4 C5 C6 -0.9(5)
C2 C1 C6 C5 -0.2(4)
C2 C1 C6 C7 177.0(3)
C4 C5 C6 C1 0.7(4)
C4 C5 C6 C7 -176.6(2)
C1 C6 C7 C8 -150.6(2)
C5 C6 C7 C8 26.4(3)
C1 C6 C7 C12 28.1(3)
C5 C6 C7 C12 -154.8(2)
C12 C7 C8 C9 -0.9(3)
C6 C7 C8 C9 177.9(2)
C7 C8 C9 N10 0.9(4)
C8 C9 N10 C11 -0.3(4)
C9 N10 C11 C12 -0.1(4)
N10 C11 C12 C7 -0.1(4)
C8 C7 C12 C11 0.6(3)
C6 C7 C12 C11 -178.3(2)
C26 C21 C22 C23 0.1(4)
C21 C22 C23 C24 0.1(4)
C22 C23 C24 C25 -0.3(4)
C23 C24 C25 F30 179.5(2)
C23 C24 C25 C26 0.3(4)
F30 C25 C26 C21 -179.3(2)
C24 C25 C26 C21 -0.1(4)
F30 C25 C26 C27 -1.6(4)
C24 C25 C26 C27 177.6(2)
C22 C21 C26 C25 0.0(4)
C22 C21 C26 C27 -178.0(2)
C25 C26 C27 O28 -162.3(3)
C21 C26 C27 O28 15.5(4)
C25 C26 C27 O29 17.0(4)
C21 C26 C27 O29 -165.3(2)
